data_7710503
loop_
_publ_author_name
'Malankar, Gauri S.'
'Shelar, Divyesh S.'
'Butcher, R. J.'
'Manjare, Sudesh T.'

_publ_section_title
;
 Synthesis and Single Crystal X-ray Study of Phenylselenyl Embedded
 Coumarin-Based Sensors for Selective Detection of Superoxide
;
_journal_name_full 'Dalton Transactions'
_journal_paper_doi 10.1039/D2DT01079H
_journal_year 2022
_chemical_formula_moiety 'C18 H14 O4.08 Se'
_chemical_formula_sum 'C18 H14 O4.08 Se'
_chemical_formula_weight 374.54
_space_group_crystal_system triclinic
_space_group_IT_number 2
_space_group_name_Hall '-P 1'
_space_group_name_H-M_alt 'P -1'
_atom_sites_solution_hydrogens geom
_atom_sites_solution_primary direct
_atom_sites_solution_secondary difmap
_audit_creation_method SHELXL-2018/3
_audit_update_record
;
2022-03-05 deposited with the CCDC.	2022-06-16 downloaded from the CCDC.
;
_cell_angle_alpha 106.478(3)
_cell_angle_beta 104.683(2)
_cell_angle_gamma 103.015(2)
_cell_formula_units_Z 2
_cell_length_a 7.6073(5)
_cell_length_b 9.4274(9)
_cell_length_c 12.1570(11)
_cell_measurement_reflns_used 9961
_cell_measurement_temperature 100(2)
_cell_measurement_theta_max 32.49
_cell_measurement_theta_min 2.44
_cell_volume 766.15(11)
_computing_cell_refinement 'Bruker SAINT'
_computing_data_collection 'Bruker APEX2'
_computing_data_reduction 'Bruker SAINT'
_computing_molecular_graphics 'Bruker SHELXTL (Sheldrick, 2008)'
_computing_publication_material 'Bruker SHELXTL (Sheldrick, 2008)'
_computing_structure_refinement 'SHELXL-2018/3 (Sheldrick, 2015b)'
_computing_structure_solution 'SHELXT (Sheldrick, 2015a)'
_diffrn_ambient_temperature 100(2)
_diffrn_measured_fraction_theta_full 0.999
_diffrn_measured_fraction_theta_max 0.997
_diffrn_measurement_device_type 'Bruker APEX-II CCD'
_diffrn_measurement_method '\f and \w scans'
_diffrn_radiation_type MoK\a
_diffrn_radiation_wavelength 0.71073
_diffrn_reflns_av_R_equivalents 0.0345
_diffrn_reflns_av_unetI/netI 0.0421
_diffrn_reflns_Laue_measured_fraction_full 0.999
_diffrn_reflns_Laue_measured_fraction_max 0.997
_diffrn_reflns_number 5560
_diffrn_reflns_point_group_measured_fraction_full 0.999
_diffrn_reflns_point_group_measured_fraction_max 0.997
_diffrn_reflns_theta_full 25.242
_diffrn_reflns_theta_max 32.563
_diffrn_reflns_theta_min 2.378
_exptl_absorpt_coefficient_mu 2.469
_exptl_absorpt_correction_T_max 0.7464
_exptl_absorpt_correction_T_min 0.6314
_exptl_absorpt_correction_type multi-scan
_exptl_absorpt_process_details 'Sadabs (Sheldrick, 1996)'
_exptl_crystal_colour colorless
_exptl_crystal_density_diffrn 1.624
_exptl_crystal_description prism
_exptl_crystal_F_000 377
_exptl_crystal_size_max 0.21
_exptl_crystal_size_mid 0.16
_exptl_crystal_size_min 0.08
_refine_diff_density_max 0.540
_refine_diff_density_min -0.415
_refine_diff_density_rms 0.074
_refine_ls_extinction_method none
_refine_ls_goodness_of_fit_ref 1.027
_refine_ls_hydrogen_treatment constr
_refine_ls_matrix_type full
_refine_ls_number_parameters 220
_refine_ls_number_reflns 5560
_refine_ls_number_restraints 7
_refine_ls_restrained_S_all 1.027
_refine_ls_R_factor_all 0.0382
_refine_ls_R_factor_gt 0.0295
_refine_ls_shift/su_max 0.001
_refine_ls_shift/su_mean 0.000
_refine_ls_structure_factor_coef Fsqd
_refine_ls_weighting_details 'w=1/[\s^2^(Fo^2^)+(0.0224P)^2^+0.3178P] where P=(Fo^2^+2Fc^2^)/3'
_refine_ls_weighting_scheme calc
_refine_ls_wR_factor_gt 0.0639
_refine_ls_wR_factor_ref 0.0669
_reflns_Friedel_coverage 0.000
_reflns_number_gt 4814
_reflns_number_total 5560
_reflns_threshold_expression 'I > 2\s(I)'
_cod_data_source_file d2dt01079h2.cif
_cod_data_source_block Probe_5
_cod_database_code 7710503
_shelx_shelxl_version_number 2018/3
_shelx_space_group_comment
;
The symmetry employed for this shelxl refinement is uniquely defined
by the following loop, which should always be used as a source of
symmetry information in preference to the above space-group names.
They are only intended as comments.
;

loop_
_space_group_symop_operation_xyz
'x, y, z'
'-x, -y, -z'

loop_
_atom_site_label
_atom_site_type_symbol
_atom_site_fract_x
_atom_site_fract_y
_atom_site_fract_z
_atom_site_U_iso_or_equiv
_atom_site_adp_type
_atom_site_occupancy
_atom_site_site_symmetry_order
_atom_site_calc_flag
_atom_site_refinement_flags_posn
_atom_site_refinement_flags_adp
_atom_site_refinement_flags_occupancy
_atom_site_disorder_assembly
_atom_site_disorder_group
Se Se 0.27739(2) 0.06836(2) 0.62935(2) 0.01977(5) Uani 1 1 d . . . . .
O1 O 0.58863(17) 0.28051(15) 0.29590(10) 0.0280(2) Uani 1 1 d . . . . .
O2 O 0.76387(14) 0.39925(12) 0.49129(9) 0.0197(2) Uani 1 1 d . . . . .
O3 O 1.29187(16) 0.48803(13) 0.87663(10) 0.0236(2) Uani 1 1 d . . . . .
C1 C 0.43891(19) 0.31029(16) 0.55669(13) 0.0165(2) Uani 1 1 d . . . . .
C2 C 0.4252(2) 0.26958(17) 0.43779(13) 0.0192(3) Uani 1 1 d . . . . .
H2A H 0.303427 0.210496 0.376902 0.023 Uiso 1 1 calc R U . . .
C3 C 0.5895(2) 0.31278(17) 0.39990(13) 0.0203(3) Uani 1 1 d . . . . .
O4 O 1.16696(14) 0.68533(12) 0.90185(9) 0.0205(2) Uani 1 1 d . . . . .
C4 C 0.7815(2) 0.44482(16) 0.61296(12) 0.0162(2) Uani 1 1 d . . . . .
C5 C 0.9639(2) 0.53509(16) 0.69465(13) 0.0181(3) Uani 1 1 d . . . . .
H5A H 1.068499 0.562280 0.667101 0.022 Uiso 1 1 calc R U . . .
C6 C 0.98798(19) 0.58396(16) 0.81744(13) 0.0177(2) Uani 1 1 d . . . . .
C7 C 0.8373(2) 0.54747(16) 0.86036(13) 0.0187(3) Uani 1 1 d . U . . .
H7A H 0.858086 0.583169 0.945385 0.022 Uiso 0.919(4) 1 calc R U P A 1
C8 C 0.6562(2) 0.45813(16) 0.77697(13) 0.0177(2) Uani 1 1 d . . . . .
H8A H 0.552153 0.433115 0.805379 0.021 Uiso 1 1 calc R U . . .
C9 C 0.62398(19) 0.40380(15) 0.65072(12) 0.0157(2) Uani 1 1 d . . . . .
C10 C 1.3150(2) 0.62501(17) 0.91991(12) 0.0180(3) Uani 1 1 d . . . . .
C11 C 1.5001(2) 0.75170(19) 0.99854(14) 0.0242(3) Uani 1 1 d . . . . .
H11A H 1.593594 0.706109 1.033606 0.036 Uiso 1 1 calc R U . . .
H11B H 1.478656 0.826354 1.064359 0.036 Uiso 1 1 calc R U . . .
H11C H 1.549341 0.805683 0.949202 0.036 Uiso 1 1 calc R U . . .
C12 C 0.2645(2) 0.25596(16) 0.58938(13) 0.0183(3) Uani 1 1 d . . . . .
H12A H 0.146422 0.230171 0.519908 0.022 Uiso 1 1 calc R U . . .
H12B H 0.263323 0.338844 0.660369 0.022 Uiso 1 1 calc R U . . .
C13 C 0.09781(19) 0.05895(16) 0.71465(12) 0.0170(2) Uani 1 1 d . . . . .
C14 C 0.1017(2) -0.03798(16) 0.78337(13) 0.0187(3) Uani 1 1 d . . . . .
H14A H 0.189322 -0.095641 0.785523 0.022 Uiso 1 1 calc R U . . .
C15 C -0.0240(2) -0.04873(17) 0.84834(13) 0.0215(3) Uani 1 1 d . . . . .
H15A H -0.022342 -0.114596 0.894737 0.026 Uiso 1 1 calc R U . . .
C16 C -0.1521(2) 0.03561(17) 0.84625(14) 0.0235(3) Uani 1 1 d . . . . .
H16A H -0.236223 0.028629 0.891862 0.028 Uiso 1 1 calc R U . . .
C17 C -0.1564(2) 0.13003(17) 0.77717(15) 0.0234(3) Uani 1 1 d . . . . .
H17A H -0.244412 0.187342 0.775210 0.028 Uiso 1 1 calc R U . . .
C18 C -0.0327(2) 0.14159(17) 0.71056(14) 0.0208(3) Uani 1 1 d . . . . .
H18A H -0.037433 0.205501 0.662613 0.025 Uiso 1 1 calc R U . . .
O1A O 0.8971(15) 0.6110(12) 0.9882(9) 0.009(3) Uani 0.081(4) 1 d . U P A 2
H1A H 0.894292 0.538877 1.016038 0.014 Uiso 0.081(4) 1 calc R U P A 2

loop_
_atom_site_aniso_label
_atom_site_aniso_U_11
_atom_site_aniso_U_22
_atom_site_aniso_U_33
_atom_site_aniso_U_23
_atom_site_aniso_U_13
_atom_site_aniso_U_12
Se 0.01864(7) 0.01813(7) 0.02556(8) 0.00944(5) 0.01071(6) 0.00588(5)
O1 0.0228(5) 0.0375(6) 0.0197(5) 0.0093(5) 0.0077(4) 0.0027(5)
O2 0.0150(4) 0.0236(5) 0.0183(5) 0.0067(4) 0.0062(4) 0.0025(4)
O3 0.0197(5) 0.0210(5) 0.0273(5) 0.0062(4) 0.0051(4) 0.0077(4)
C1 0.0137(6) 0.0160(6) 0.0214(6) 0.0092(5) 0.0054(5) 0.0049(5)
C2 0.0142(6) 0.0214(6) 0.0199(6) 0.0081(5) 0.0039(5) 0.0029(5)
C3 0.0173(6) 0.0219(6) 0.0204(6) 0.0082(5) 0.0055(5) 0.0041(5)
O4 0.0135(4) 0.0179(5) 0.0230(5) 0.0015(4) 0.0020(4) 0.0043(4)
C4 0.0156(6) 0.0160(6) 0.0178(6) 0.0066(5) 0.0061(5) 0.0055(5)
C5 0.0133(6) 0.0171(6) 0.0228(6) 0.0063(5) 0.0062(5) 0.0040(5)
C6 0.0127(6) 0.0144(6) 0.0223(6) 0.0036(5) 0.0034(5) 0.0040(5)
C7 0.0172(6) 0.0178(6) 0.0194(6) 0.0047(5) 0.0060(5) 0.0055(5)
C8 0.0153(6) 0.0180(6) 0.0207(6) 0.0077(5) 0.0068(5) 0.0054(5)
C9 0.0134(6) 0.0148(6) 0.0195(6) 0.0075(5) 0.0055(5) 0.0042(5)
C10 0.0151(6) 0.0220(6) 0.0164(6) 0.0068(5) 0.0053(5) 0.0055(5)
C11 0.0157(6) 0.0252(7) 0.0228(7) 0.0039(6) 0.0013(5) 0.0023(6)
C12 0.0142(6) 0.0193(6) 0.0215(6) 0.0092(5) 0.0056(5) 0.0034(5)
C13 0.0144(6) 0.0157(6) 0.0171(6) 0.0044(5) 0.0038(5) 0.0014(5)
C14 0.0193(6) 0.0168(6) 0.0191(6) 0.0065(5) 0.0047(5) 0.0058(5)
C15 0.0265(7) 0.0183(6) 0.0195(6) 0.0070(5) 0.0082(6) 0.0060(6)
C16 0.0262(7) 0.0196(6) 0.0257(7) 0.0059(6) 0.0135(6) 0.0065(6)
C17 0.0212(7) 0.0193(6) 0.0318(8) 0.0094(6) 0.0105(6) 0.0084(6)
C18 0.0187(6) 0.0189(6) 0.0259(7) 0.0105(5) 0.0071(6) 0.0055(5)
O1A 0.009(5) 0.009(5) 0.005(4) 0.000(3) -0.001(4) 0.002(4)

loop_
_atom_type_symbol
_atom_type_description
_atom_type_scat_dispersion_real
_atom_type_scat_dispersion_imag
_atom_type_scat_source
C C 0.0033 0.0016 'International Tables Vol C Tables 4.2.6.8 and 6.1.1.4'
H H 0.0000 0.0000 'International Tables Vol C Tables 4.2.6.8 and 6.1.1.4'
O O 0.0106 0.0060 'International Tables Vol C Tables 4.2.6.8 and 6.1.1.4'
Se Se -0.0929 2.2259 'International Tables Vol C Tables 4.2.6.8 and 6.1.1.4'

loop_
_geom_angle_atom_site_label_1
_geom_angle_atom_site_label_2
_geom_angle_atom_site_label_3
_geom_angle
_geom_angle_site_symmetry_1
_geom_angle_site_symmetry_3
_geom_angle_publ_flag
C13 Se C12 100.03(6) . . ?
C4 O2 C3 121.84(11) . . ?
C2 C1 C9 119.20(12) . . ?
C2 C1 C12 119.68(13) . . ?
C9 C1 C12 121.10(12) . . ?
C1 C2 C3 122.55(13) . . ?
C1 C2 H2A 118.7 . . ?
C3 C2 H2A 118.7 . . ?
O1 C3 O2 116.76(13) . . ?
O1 C3 C2 126.34(14) . . ?
O2 C3 C2 116.90(12) . . ?
C10 O4 C6 117.42(11) . . ?
O2 C4 C5 115.64(12) . . ?
O2 C4 C9 121.80(12) . . ?
C5 C4 C9 122.55(13) . . ?
C6 C5 C4 117.60(12) . . ?
C6 C5 H5A 121.2 . . ?
C4 C5 H5A 121.2 . . ?
C5 C6 C7 122.48(13) . . ?
C5 C6 O4 118.97(12) . . ?
C7 C6 O4 118.31(13) . . ?
C8 C7 C6 118.84(13) . . ?
C8 C7 O1A 129.3(5) . . ?
C6 C7 O1A 111.9(5) . . ?
C8 C7 H7A 120.6 . . ?
C6 C7 H7A 120.6 . . ?
C7 C8 C9 121.06(13) . . ?
C7 C8 H8A 119.5 . . ?
C9 C8 H8A 119.5 . . ?
C4 C9 C8 117.47(12) . . ?
C4 C9 C1 117.68(12) . . ?
C8 C9 C1 124.84(12) . . ?
O3 C10 O4 122.45(13) . . ?
O3 C10 C11 126.88(14) . . ?
O4 C10 C11 110.67(12) . . ?
C10 C11 H11A 109.5 . . ?
C10 C11 H11B 109.5 . . ?
H11A C11 H11B 109.5 . . ?
C10 C11 H11C 109.5 . . ?
H11A C11 H11C 109.5 . . ?
H11B C11 H11C 109.5 . . ?
C1 C12 Se 107.13(9) . . ?
C1 C12 H12A 110.3 . . ?
Se C12 H12A 110.3 . . ?
C1 C12 H12B 110.3 . . ?
Se C12 H12B 110.3 . . ?
H12A C12 H12B 108.5 . . ?
C18 C13 C14 120.09(13) . . ?
C18 C13 Se 123.43(11) . . ?
C14 C13 Se 116.48(11) . . ?
C15 C14 C13 119.25(13) . . ?
C15 C14 H14A 120.4 . . ?
C13 C14 H14A 120.4 . . ?
C16 C15 C14 120.85(14) . . ?
C16 C15 H15A 119.6 . . ?
C14 C15 H15A 119.6 . . ?
C17 C16 C15 119.56(14) . . ?
C17 C16 H16A 120.2 . . ?
C15 C16 H16A 120.2 . . ?
C16 C17 C18 120.56(14) . . ?
C16 C17 H17A 119.7 . . ?
C18 C17 H17A 119.7 . . ?
C13 C18 C17 119.68(13) . . ?
C13 C18 H18A 120.2 . . ?
C17 C18 H18A 120.2 . . ?
C7 O1A H1A 109.5 . . ?

loop_
_geom_bond_atom_site_label_1
_geom_bond_atom_site_label_2
_geom_bond_distance
_geom_bond_site_symmetry_2
_geom_bond_publ_flag
Se C13 1.9145(14) . ?
Se C12 1.9787(14) . ?
O1 C3 1.2115(18) . ?
O2 C4 1.3796(16) . ?
O2 C3 1.3822(17) . ?
O3 C10 1.2004(18) . ?
C1 C2 1.3559(19) . ?
C1 C9 1.4558(19) . ?
C1 C12 1.5022(19) . ?
C2 C3 1.452(2) . ?
C2 H2A 0.9500 . ?
O4 C10 1.3686(17) . ?
O4 C6 1.4034(17) . ?
C4 C5 1.3880(19) . ?
C4 C9 1.4025(18) . ?
C5 C6 1.381(2) . ?
C5 H5A 0.9500 . ?
C6 C7 1.3900(19) . ?
C7 C8 1.385(2) . ?
C7 O1A 1.404(10) . ?
C7 H7A 0.9500 . ?
C8 C9 1.4088(19) . ?
C8 H8A 0.9500 . ?
C10 C11 1.495(2) . ?
C11 H11A 0.9800 . ?
C11 H11B 0.9800 . ?
C11 H11C 0.9800 . ?
C12 H12A 0.9900 . ?
C12 H12B 0.9900 . ?
C13 C18 1.393(2) . ?
C13 C14 1.4024(19) . ?
C14 C15 1.391(2) . ?
C14 H14A 0.9500 . ?
C15 C16 1.389(2) . ?
C15 H15A 0.9500 . ?
C16 C17 1.386(2) . ?
C16 H16A 0.9500 . ?
C17 C18 1.394(2) . ?
C17 H17A 0.9500 . ?
C18 H18A 0.9500 . ?
O1A H1A 0.8400 . ?

loop_
_geom_hbond_atom_site_label_D
_geom_hbond_atom_site_label_H
_geom_hbond_atom_site_label_A
_geom_hbond_distance_DH
_geom_hbond_distance_HA
_geom_hbond_distance_DA
_geom_hbond_angle_DHA
_geom_hbond_site_symmetry_A
_geom_hbond_publ_flag
C5 H5A O1 0.95 2.55 3.4123(18) 151.5 2_766 yes
C5 H5A O2 0.95 2.63 3.5171(17) 156.3 2_766 yes
C8 H8A O3 0.95 2.45 3.3302(18) 153.6 1_455 yes
C11 H11A O3 0.98 2.58 3.501(2) 156.0 2_867 yes
C12 H12B O3 0.99 2.53 3.4810(18) 160.4 1_455 yes
O1A^b H1A^b O3 0.84 2.18 2.665(11) 117.0 2_767 yes
O1A^b H1A^b O4 0.84 2.58 3.416(11) 171.4 2_767 yes
O1A^b H1A^b O1A^b 0.84 2.35 2.92(2) 125.1 2_767 yes

loop_
_geom_torsion_atom_site_label_1
_geom_torsion_atom_site_label_2
_geom_torsion_atom_site_label_3
_geom_torsion_atom_site_label_4
_geom_torsion
_geom_torsion_site_symmetry_1
_geom_torsion_site_symmetry_2
_geom_torsion_site_symmetry_3
_geom_torsion_site_symmetry_4
_geom_torsion_publ_flag
C9 C1 C2 C3 1.4(2) . . . . ?
C12 C1 C2 C3 -177.49(13) . . . . ?
C4 O2 C3 O1 178.98(13) . . . . ?
C4 O2 C3 C2 -1.0(2) . . . . ?
C1 C2 C3 O1 179.80(15) . . . . ?
C1 C2 C3 O2 -0.3(2) . . . . ?
C3 O2 C4 C5 -178.15(12) . . . . ?
C3 O2 C4 C9 1.0(2) . . . . ?
O2 C4 C5 C6 179.70(12) . . . . ?
C9 C4 C5 C6 0.5(2) . . . . ?
C4 C5 C6 C7 -0.7(2) . . . . ?
C4 C5 C6 O4 -175.09(12) . . . . ?
C10 O4 C6 C5 -71.44(17) . . . . ?
C10 O4 C6 C7 113.98(14) . . . . ?
C5 C6 C7 C8 0.3(2) . . . . ?
O4 C6 C7 C8 174.68(12) . . . . ?
C5 C6 C7 O1A -179.6(5) . . . . ?
O4 C6 C7 O1A -5.2(5) . . . . ?
C6 C7 C8 C9 0.4(2) . . . . ?
O1A C7 C8 C9 -179.7(6) . . . . ?
O2 C4 C9 C8 -179.01(12) . . . . ?
C5 C4 C9 C8 0.1(2) . . . . ?
O2 C4 C9 C1 0.10(19) . . . . ?
C5 C4 C9 C1 179.23(13) . . . . ?
C7 C8 C9 C4 -0.6(2) . . . . ?
C7 C8 C9 C1 -179.63(13) . . . . ?
C2 C1 C9 C4 -1.27(19) . . . . ?
C12 C1 C9 C4 177.56(12) . . . . ?
C2 C1 C9 C8 177.77(13) . . . . ?
C12 C1 C9 C8 -3.4(2) . . . . ?
C6 O4 C10 O3 -7.9(2) . . . . ?
C6 O4 C10 C11 172.14(12) . . . . ?
C2 C1 C12 Se 97.72(13) . . . . ?
C9 C1 C12 Se -81.12(14) . . . . ?
C18 C13 C14 C15 -0.9(2) . . . . ?
Se C13 C14 C15 179.42(11) . . . . ?
C13 C14 C15 C16 -0.3(2) . . . . ?
C14 C15 C16 C17 0.9(2) . . . . ?
C15 C16 C17 C18 -0.4(2) . . . . ?
C14 C13 C18 C17 1.4(2) . . . . ?
Se C13 C18 C17 -178.93(11) . . . . ?
C16 C17 C18 C13 -0.8(2) . . . . ?
